data_8104764
loop_
_publ_author_name
'Xi-Shi, Tai'
'Li-Li, Zhang'
'Li-Li, Liu'
'Shu-Hua, Cao'
'Li-Hua, Wang'

_publ_section_title
;
 The crystal structure of bis(ethanol-kO)- bis(6-aminopicolinato-k2
 N,O)manganese(II), C16H22O6N4Mn
;
_journal_issue 3
_journal_name_full 'Zeitschrift f\"ur Kristallographie - New Crystal Structures'
_journal_page_first 551
_journal_page_last 552
_journal_paper_doi 10.1515/ncrs-2020-0644
_journal_volume 236
_journal_year 2021
_chemical_formula_moiety 'C16 H22 Mn N4 O6'
_chemical_formula_sum 'C16 H22 Mn N4 O6'
_chemical_formula_weight 421.31
_space_group_crystal_system triclinic
_space_group_IT_number 2
_space_group_name_Hall '-P 1'
_space_group_name_H-M_alt 'P -1'
_atom_sites_solution_hydrogens mixed
_atom_sites_solution_primary dual
_cell_angle_alpha 72.516(7)
_cell_angle_beta 76.827(7)
_cell_angle_gamma 63.444(9)
_cell_formula_units_Z 1
_cell_length_a 7.4412(6)
_cell_length_b 8.2273(7)
_cell_length_c 8.6693(7)
_cell_measurement_reflns_used 1518
_cell_measurement_temperature 150.00(10)
_cell_measurement_theta_max 29.2170
_cell_measurement_theta_min 2.8260
_cell_volume 450.08(7)
_computing_cell_refinement 'CrysAlisPro 1.171.38.43f (Rigaku OD, 2015)'
_computing_data_collection 'CrysAlisPro 1.171.38.43f (Rigaku OD, 2015)'
_computing_data_reduction 'CrysAlisPro 1.171.38.43f (Rigaku OD, 2015)'
_computing_molecular_graphics 'Olex2 1.3-alpha (Dolomanov et al., 2009)'
_computing_publication_material 'Olex2 1.3-alpha (Dolomanov et al., 2009)'
_computing_structure_refinement 'SHELXL 2018/3 (Sheldrick, 2015)'
_computing_structure_solution 'SHELXT 2018/2 (Sheldrick, 2018)'
_diffrn_ambient_environment N~2~
_diffrn_ambient_temperature 150.00(10)
_diffrn_detector 'CCD plate'
_diffrn_detector_area_resol_mean 5.2684
_diffrn_detector_type AtlasS2
_diffrn_measured_fraction_theta_full 1.000
_diffrn_measured_fraction_theta_max 1.000
_diffrn_measurement_details
;
List of Runs (angles in degrees, time in seconds):

  # Type    Start    End  Width  t~exp~   \w     \q     \k     \f   Frames
--------------------------------------------------------------------------
  1  \w    -83.00  13.00   1.00    1.20    --  -11.27 -57.00 -90.00   96
  2  \w    -71.00  17.00   1.00    1.20    --  -11.27 -77.00 150.00   88
  3  \w    -37.00  57.00   1.00    1.20    --  -11.27  57.00  60.00   94
;
_diffrn_measurement_device 'four-circle diffractometer'
_diffrn_measurement_device_type 'SuperNova, Dual, Cu at zero, AtlasS2'
_diffrn_measurement_method '\w scans'
_diffrn_orient_matrix_type 'CrysAlisPro convention (1999,Acta A55,543-557)'
_diffrn_orient_matrix_UB_11 0.0188849000
_diffrn_orient_matrix_UB_12 0.0815943000
_diffrn_orient_matrix_UB_13 -0.0206559000
_diffrn_orient_matrix_UB_21 0.0881849000
_diffrn_orient_matrix_UB_22 -0.0503429000
_diffrn_orient_matrix_UB_23 0.0409677000
_diffrn_orient_matrix_UB_31 0.0579715000
_diffrn_orient_matrix_UB_32 -0.0246292000
_diffrn_orient_matrix_UB_33 -0.0730948000
_diffrn_radiation_monochromator mirror
_diffrn_radiation_probe x-ray
_diffrn_radiation_type 'Mo K\a'
_diffrn_radiation_wavelength 0.71073
_diffrn_reflns_av_R_equivalents 0.0399
_diffrn_reflns_av_unetI/netI 0.0713
_diffrn_reflns_Laue_measured_fraction_full 1.000
_diffrn_reflns_Laue_measured_fraction_max 1.000
_diffrn_reflns_limit_h_max 8
_diffrn_reflns_limit_h_min -6
_diffrn_reflns_limit_k_max 9
_diffrn_reflns_limit_k_min -9
_diffrn_reflns_limit_l_max 10
_diffrn_reflns_limit_l_min -8
_diffrn_reflns_number 2860
_diffrn_reflns_point_group_measured_fraction_full 1.000
_diffrn_reflns_point_group_measured_fraction_max 1.000
_diffrn_reflns_theta_full 24.999
_diffrn_reflns_theta_max 24.999
_diffrn_reflns_theta_min 2.478
_diffrn_source 'micro-focus sealed X-ray tube'
_diffrn_source_type 'SuperNova (Mo) X-ray Source'
_exptl_absorpt_coefficient_mu 0.776
_exptl_absorpt_correction_T_max 1.00000
_exptl_absorpt_correction_T_min 0.20853
_exptl_absorpt_correction_type multi-scan
_exptl_absorpt_process_details
;
CrysAlisPro 1.171.38.43f (Rigaku Oxford Diffraction, 2015)
Empirical absorption correction using spherical harmonics,
 implemented in SCALE3 ABSPACK scaling algorithm.
;
_exptl_crystal_colour colourless
_exptl_crystal_colour_primary colourless
_exptl_crystal_density_diffrn 1.554
_exptl_crystal_description block
_exptl_crystal_F_000 219
_exptl_crystal_size_max 0.11
_exptl_crystal_size_mid 0.1
_exptl_crystal_size_min 0.08
_refine_diff_density_max 0.386
_refine_diff_density_min -0.381
_refine_diff_density_rms 0.074
_refine_ls_extinction_coef .
_refine_ls_extinction_method none
_refine_ls_goodness_of_fit_ref 1.024
_refine_ls_hydrogen_treatment mixed
_refine_ls_matrix_type full
_refine_ls_number_parameters 131
_refine_ls_number_reflns 1575
_refine_ls_number_restraints 0
_refine_ls_restrained_S_all 1.024
_refine_ls_R_factor_all 0.0454
_refine_ls_R_factor_gt 0.0378
_refine_ls_shift/su_max 0.000
_refine_ls_shift/su_mean 0.000
_refine_ls_structure_factor_coef Fsqd
_refine_ls_weighting_details 'w=1/[\s^2^(Fo^2^)+(0.0221P)^2^] where P=(Fo^2^+2Fc^2^)/3'
_refine_ls_weighting_scheme calc
_refine_ls_wR_factor_gt 0.0707
_refine_ls_wR_factor_ref 0.0755
_reflns_Friedel_coverage 0.000
_reflns_Friedel_fraction_full .
_reflns_Friedel_fraction_max .
_reflns_number_gt 1379
_reflns_number_total 1575
_reflns_threshold_expression 'I > 2\s(I)'
_cod_data_source_file suppl_j_ncrs-2020-0644_suppl.cif
_cod_data_source_block wf08
_cod_database_code 8104764
_shelx_space_group_comment
;
The symmetry employed for this shelxl refinement is uniquely defined
by the following loop, which should always be used as a source of
symmetry information in preference to the above space-group names.
They are only intended as comments.
;
_reflns_odcompleteness_completeness 100.00
_reflns_odcompleteness_iscentric 1
_reflns_odcompleteness_theta 26.32
_olex2_refinement_description
;
1. Fixed Uiso
 At 1.2 times of:
  All C(H) groups, All C(H,H) groups, All N(H) groups
 At 1.5 times of:
  All C(H,H,H) groups, All O(H) groups
2.a Rotating group:
 N1(H1A)
2.b Secondary CH2 refined with riding coordinates:
 C7(H7A,H7B)
2.c Aromatic/amide H refined with riding coordinates:
 C2(H2), C3(H3A), C4(H4)
2.d Idealised Me refined as rotating group:
 C8(H8A,H8B,H8C)
2.e Idealised tetrahedral OH refined as rotating group:
 O3(H3)
;

loop_
_space_group_symop_operation_xyz
'x, y, z'
'-x, -y, -z'

loop_
_atom_site_label
_atom_site_type_symbol
_atom_site_fract_x
_atom_site_fract_y
_atom_site_fract_z
_atom_site_U_iso_or_equiv
_atom_site_adp_type
_atom_site_occupancy
_atom_site_site_symmetry_order
_atom_site_calc_flag
_atom_site_refinement_flags_posn
_atom_site_refinement_flags_adp
_atom_site_refinement_flags_occupancy
_atom_site_disorder_assembly
_atom_site_disorder_group
Mn1 Mn 0.000000 0.500000 0.500000 0.01335(17) Uani 1 2 d S . P . .
O1 O 0.4112(2) 0.5829(2) 0.6870(2) 0.0178(4) Uani 1 1 d . . . . .
O2 O 0.1380(2) 0.6283(2) 0.5891(2) 0.0161(4) Uani 1 1 d . . . . .
O3 O 0.2053(2) 0.5222(2) 0.27178(19) 0.0200(4) Uani 1 1 d . . . . .
H3 H 0.321480 0.503876 0.278002 0.030 Uiso 1 1 calc R U . . .
N1 N 0.1744(3) 0.0240(3) 0.6054(3) 0.0210(5) Uani 1 1 d . . . . .
H1A H 0.228888 -0.095224 0.617652 0.025 Uiso 1 1 d R U . . .
H1B H 0.090(4) 0.102(3) 0.543(3) 0.022(8) Uiso 1 1 d . . . . .
N2 N 0.2513(3) 0.2605(2) 0.6251(2) 0.0128(4) Uani 1 1 d . . . . .
C1 C 0.3690(3) 0.3147(3) 0.6799(3) 0.0127(5) Uani 1 1 d . . . . .
C2 C 0.5334(4) 0.1900(3) 0.7598(3) 0.0204(6) Uani 1 1 d . . . . .
H2 H 0.612269 0.230854 0.794440 0.024 Uiso 1 1 calc R U . . .
C3 C 0.5802(4) -0.0002(3) 0.7883(3) 0.0261(6) Uani 1 1 d . . . . .
H3A H 0.691190 -0.088004 0.842659 0.031 Uiso 1 1 calc R U . . .
C4 C 0.4631(4) -0.0562(3) 0.7364(3) 0.0215(6) Uani 1 1 d . . . . .
H4 H 0.493142 -0.182559 0.755187 0.026 Uiso 1 1 calc R U . . .
C5 C 0.2963(3) 0.0772(3) 0.6542(3) 0.0145(5) Uani 1 1 d . . . . .
C6 C 0.3035(3) 0.5244(3) 0.6486(3) 0.0126(5) Uani 1 1 d . . . . .
C7 C 0.1831(4) 0.5395(3) 0.1066(3) 0.0244(6) Uani 1 1 d . . . . .
H7A H 0.098184 0.477993 0.106609 0.029 Uiso 1 1 calc R U . . .
H7B H 0.314730 0.476136 0.051266 0.029 Uiso 1 1 calc R U . . .
C8 C 0.0925(4) 0.7376(3) 0.0150(3) 0.0285(7) Uani 1 1 d . . . . .
H8A H 0.074476 0.741410 -0.092428 0.043 Uiso 1 1 calc R U . . .
H8B H 0.180917 0.796806 0.007466 0.043 Uiso 1 1 calc R U . . .
H8C H -0.036081 0.802186 0.070867 0.043 Uiso 1 1 calc R U . . .

loop_
_atom_site_aniso_label
_atom_site_aniso_U_11
_atom_site_aniso_U_22
_atom_site_aniso_U_33
_atom_site_aniso_U_23
_atom_site_aniso_U_13
_atom_site_aniso_U_12
Mn1 0.0120(3) 0.0122(3) 0.0170(3) -0.0010(2) -0.0073(2) -0.0047(2)
O1 0.0146(9) 0.0169(9) 0.0270(11) -0.0058(8) -0.0084(8) -0.0074(7)
O2 0.0145(9) 0.0104(8) 0.0235(10) -0.0009(7) -0.0096(7) -0.0035(7)
O3 0.0130(9) 0.0293(10) 0.0155(10) 0.0007(8) -0.0069(7) -0.0080(8)
N1 0.0239(13) 0.0092(11) 0.0329(15) -0.0007(11) -0.0173(11) -0.0051(10)
N2 0.0139(10) 0.0096(10) 0.0146(11) -0.0026(9) -0.0035(8) -0.0036(8)
C1 0.0110(12) 0.0161(13) 0.0114(13) -0.0027(11) -0.0023(10) -0.0058(10)
C2 0.0201(14) 0.0174(13) 0.0269(16) -0.0030(12) -0.0131(11) -0.0068(11)
C3 0.0221(14) 0.0143(13) 0.0383(18) -0.0005(13) -0.0198(13) 0.0000(11)
C4 0.0233(14) 0.0107(12) 0.0266(16) 0.0000(12) -0.0108(12) -0.0024(11)
C5 0.0156(13) 0.0128(13) 0.0138(14) -0.0014(11) -0.0031(10) -0.0051(10)
C6 0.0131(13) 0.0135(12) 0.0113(13) -0.0027(10) -0.0020(10) -0.0053(10)
C7 0.0303(16) 0.0239(15) 0.0165(15) -0.0031(12) -0.0090(12) -0.0068(12)
C8 0.0325(16) 0.0250(15) 0.0195(16) -0.0006(13) -0.0079(12) -0.0047(12)

loop_
_atom_type_symbol
_atom_type_description
_atom_type_scat_dispersion_real
_atom_type_scat_dispersion_imag
_atom_type_scat_source
C C 0.0033 0.0016 'International Tables Vol C Tables 4.2.6.8 and 6.1.1.4'
H H 0.0000 0.0000 'International Tables Vol C Tables 4.2.6.8 and 6.1.1.4'
Mn Mn 0.3368 0.7283 'International Tables Vol C Tables 4.2.6.8 and 6.1.1.4'
N N 0.0061 0.0033 'International Tables Vol C Tables 4.2.6.8 and 6.1.1.4'
O O 0.0106 0.0060 'International Tables Vol C Tables 4.2.6.8 and 6.1.1.4'

loop_
_geom_angle_atom_site_label_1
_geom_angle_atom_site_label_2
_geom_angle_atom_site_label_3
_geom_angle
_geom_angle_site_symmetry_1
_geom_angle_site_symmetry_3
O2 Mn1 O2 180.0 2_566 .
O2 Mn1 O3 86.88(6) . .
O2 Mn1 O3 93.12(6) . 2_566
O2 Mn1 O3 93.12(6) 2_566 .
O2 Mn1 O3 86.88(6) 2_566 2_566
O2 Mn1 N2 76.26(6) 2_566 2_566
O2 Mn1 N2 76.26(6) . .
O2 Mn1 N2 103.74(6) . 2_566
O2 Mn1 N2 103.74(6) 2_566 .
O3 Mn1 O3 180.0 2_566 .
N2 Mn1 O3 90.89(6) 2_566 2_566
N2 Mn1 O3 89.11(6) . 2_566
N2 Mn1 O3 89.11(6) 2_566 .
N2 Mn1 O3 90.89(6) . .
N2 Mn1 N2 180.00(8) 2_566 .
C6 O2 Mn1 117.60(13) . .
Mn1 O3 H3 118.7 . .
C7 O3 Mn1 131.22(15) . .
C7 O3 H3 109.5 . .
H1A N1 H1B 127.9 . .
C5 N1 H1A 109.2 . .
C5 N1 H1B 118.8(17) . .
C1 N2 Mn1 112.59(14) . .
C5 N2 Mn1 128.79(16) . .
C5 N2 C1 118.6(2) . .
N2 C1 C2 122.6(2) . .
N2 C1 C6 115.6(2) . .
C2 C1 C6 121.8(2) . .
C1 C2 H2 120.8 . .
C1 C2 C3 118.5(2) . .
C3 C2 H2 120.8 . .
C2 C3 H3A 120.2 . .
C4 C3 C2 119.6(2) . .
C4 C3 H3A 120.2 . .
C3 C4 H4 120.1 . .
C3 C4 C5 119.8(2) . .
C5 C4 H4 120.1 . .
N1 C5 C4 120.6(2) . .
N2 C5 N1 118.5(2) . .
N2 C5 C4 120.9(2) . .
O1 C6 O2 124.2(2) . .
O1 C6 C1 118.7(2) . .
O2 C6 C1 117.03(19) . .
O3 C7 H7A 109.0 . .
O3 C7 H7B 109.0 . .
O3 C7 C8 112.85(19) . .
H7A C7 H7B 107.8 . .
C8 C7 H7A 109.0 . .
C8 C7 H7B 109.0 . .
C7 C8 H8A 109.5 . .
C7 C8 H8B 109.5 . .
C7 C8 H8C 109.5 . .
H8A C8 H8B 109.5 . .
H8A C8 H8C 109.5 . .
H8B C8 H8C 109.5 . .

loop_
_geom_bond_atom_site_label_1
_geom_bond_atom_site_label_2
_geom_bond_distance
_geom_bond_site_symmetry_2
Mn1 O2 2.1411(15) 2_566
Mn1 O2 2.1411(15) .
Mn1 O3 2.2220(15) .
Mn1 O3 2.2219(15) 2_566
Mn1 N2 2.2142(19) .
Mn1 N2 2.2142(19) 2_566
O1 C6 1.243(3) .
O2 C6 1.264(3) .
O3 H3 0.8200 .
O3 C7 1.436(3) .
N1 H1A 0.8600 .
N1 H1B 0.83(3) .
N1 C5 1.355(3) .
N2 C1 1.362(3) .
N2 C5 1.344(3) .
C1 C2 1.366(3) .
C1 C6 1.522(3) .
C2 H2 0.9300 .
C2 C3 1.397(3) .
C3 H3A 0.9300 .
C3 C4 1.355(3) .
C4 H4 0.9300 .
C4 C5 1.402(3) .
C7 H7A 0.9700 .
C7 H7B 0.9700 .
C7 C8 1.492(3) .
C8 H8A 0.9600 .
C8 H8B 0.9600 .
C8 H8C 0.9600 .

loop_
_geom_torsion_atom_site_label_1
_geom_torsion_atom_site_label_2
_geom_torsion_atom_site_label_3
_geom_torsion_atom_site_label_4
_geom_torsion
_geom_torsion_site_symmetry_1
_geom_torsion_site_symmetry_2
_geom_torsion_site_symmetry_3
_geom_torsion_site_symmetry_4
Mn1 O2 C6 O1 171.24(16) . . . .
Mn1 O2 C6 C1 -11.0(3) . . . .
Mn1 O3 C7 C8 91.6(2) . . . .
Mn1 N2 C1 C2 -179.59(19) . . . .
Mn1 N2 C1 C6 1.3(2) . . . .
Mn1 N2 C5 N1 -1.2(3) . . . .
Mn1 N2 C5 C4 -179.88(17) . . . .
N2 C1 C2 C3 -1.0(4) . . . .
N2 C1 C6 O1 -175.82(19) . . . .
N2 C1 C6 O2 6.3(3) . . . .
C1 N2 C5 N1 177.4(2) . . . .
C1 N2 C5 C4 -1.2(3) . . . .
C1 C2 C3 C4 0.1(4) . . . .
C2 C1 C6 O1 5.1(3) . . . .
C2 C1 C6 O2 -172.8(2) . . . .
C2 C3 C4 C5 0.2(4) . . . .
C3 C4 C5 N1 -178.2(2) . . . .
C3 C4 C5 N2 0.4(4) . . . .
C5 N2 C1 C2 1.6(3) . . . .
C5 N2 C1 C6 -177.55(18) . . . .
C6 C1 C2 C3 178.1(2) . . . .
